data_4023308
loop_
_publ_author_name
'Yuji Miyahara'
'Emi Nishimura'
'Takashi Sugimura'

_publ_section_title
;
 Unusual Condensation of 3-Thia[5](1,1')ferrocenophane-1,5-dione with
 Glyoxal. Formation of [1.1](2,3)Thiopheno(1,1')ferrocenophane-1,7-dione
;
_journal_name_full 'Journal of Organic Chemistry'
_journal_page_first 1783
_journal_page_last 1786
_journal_paper_doi 10.1021/jo702335w
_journal_volume 73
_journal_year 2008
_chemical_formula_moiety 'C16 H14 Fe S2 '
_chemical_formula_sum 'C16 H14 Fe S2'
_chemical_formula_weight 350.04
_space_group_IT_number 14
_symmetry_cell_setting monoclinic
_symmetry_Int_Tables_number 14
_symmetry_space_group_name_Hall '-P 2yn'
_symmetry_space_group_name_H-M 'P 1 21/n 1'
_audit_creation_date 'Mon Jul 31 13:30:35 2006'
_audit_creation_method 'by teXsan'
_cell_angle_alpha 90
_cell_angle_beta 109.4657(9)
_cell_angle_gamma 90
_cell_formula_units_Z 4
_cell_length_a 10.6738(3)
_cell_length_b 9.0300(3)
_cell_length_c 13.6022(4)
_cell_measurement_reflns_used 9930
_cell_measurement_temperature 113.2
_cell_measurement_theta_max 27.4
_cell_measurement_theta_min 3.0
_cell_volume 1236.11(7)
_computing_cell_refinement PROCESS-AUTO
_computing_data_collection PROCESS-AUTO
_computing_data_reduction 'teXsan Ver. 1.11'
_computing_publication_material 'teXsan Ver. 1.11'
_computing_structure_refinement 'teXsan Ver. 1.10'
_computing_structure_solution SIR92
_diffrn_detector_area_resol_mean 10.00
_diffrn_measured_fraction_theta_full 0.9986
_diffrn_measured_fraction_theta_max 0.9986
_diffrn_measurement_device_type 'Rigaku RAXIS-RAPID Imaging Plate'
_diffrn_measurement_method \w
_diffrn_radiation_type 'Mo K\a'
_diffrn_radiation_wavelength 0.7107
_diffrn_reflns_av_R_equivalents 0.028
_diffrn_reflns_limit_h_max 13
_diffrn_reflns_limit_h_min -13
_diffrn_reflns_limit_k_max 11
_diffrn_reflns_limit_k_min -11
_diffrn_reflns_limit_l_max 17
_diffrn_reflns_limit_l_min -17
_diffrn_reflns_number 12068
_diffrn_reflns_theta_full 27.47
_diffrn_reflns_theta_max 27.47
_exptl_absorpt_coefficient_mu 2.491
_exptl_absorpt_correction_type none
_exptl_crystal_colour orange-yellow
_exptl_crystal_density_diffrn 1.881
_exptl_crystal_density_method 'not measured'
_exptl_crystal_description prism
_exptl_crystal_size_max 0.400
_exptl_crystal_size_mid 0.300
_exptl_crystal_size_min 0.200
_refine_diff_density_max 0.33
_refine_diff_density_min -0.28
_refine_ls_extinction_method none
_refine_ls_goodness_of_fit_ref 1.199
_refine_ls_hydrogen_treatment noref
_refine_ls_number_parameters 181
_refine_ls_number_reflns 2829
_refine_ls_R_factor_gt 0.0261
_refine_ls_shift/su_max 0.0014
_refine_ls_structure_factor_coef Fsqd
_refine_ls_weighting_details 'w = 1/[\s^2^(Fo^2^) + (0.04000(Max(Fo^2^,0) + 2Fc^2^)/3)^2^]'
_refine_ls_weighting_scheme calc
_refine_ls_wR_factor_ref 0.0752
_reflns_number_gt 2394
_reflns_number_total 2829
_reflns_threshold_expression F^2^>2.0\s(F^2^)
_cod_data_source_file jo702335w-File002_3.cif
_cod_data_source_block 5
_cod_original_sg_symbol_H-M 'P 21/n'
_cod_original_formula_sum 'C16 H14 Fe S2 '
_cod_database_code 4023308

loop_
_symmetry_equiv_pos_as_xyz
x,y,z
1/2-x,1/2+y,1/2-z
-x,-y,-z
1/2+x,1/2-y,1/2+z

loop_
_atom_site_label
_atom_site_type_symbol
_atom_site_fract_x
_atom_site_fract_y
_atom_site_fract_z
_atom_site_U_iso_or_equiv
_atom_site_adp_type
_atom_site_occupancy
_atom_site_calc_flag
_atom_site_refinement_flags
_atom_site_disorder_assembly
_atom_site_disorder_group
Fe(1) Fe 0.58655(2) 0.62190(3) 0.27115(2) 0.01531(6) Uani 1.00 d . . .
S(1) S 0.4261(3) 0.1314(3) 0.1364(2) 0.0215(3) Uani 0.50 d P . .
S(2) S 0.4470(3) 0.1312(3) 0.3489(2) 0.0209(4) Uani 0.50 d P . .
C(1) C 0.3863(2) 0.4306(2) 0.3448(1) 0.0200(4) Uani 1.00 d . . .
C(2) C 0.4035(1) 0.2968(2) 0.2848(1) 0.0195(4) Uani 1.00 d . . .
C(3) C 0.3937(2) 0.2955(2) 0.1818(1) 0.0207(4) Uani 1.00 d . . .
C(4) C 0.3631(2) 0.4278(2) 0.1103(1) 0.0235(4) Uani 1.00 d . . .
C(5) C 0.4782(2) 0.5328(2) 0.1301(1) 0.0206(4) Uani 1.00 d . . .
C(6) C 0.4694(2) 0.6902(2) 0.1265(1) 0.0224(4) Uani 1.00 d . . .
C(7) C 0.6005(2) 0.7499(2) 0.1506(1) 0.0243(4) Uani 1.00 d . . .
C(8) C 0.6906(2) 0.6286(2) 0.1693(1) 0.0231(4) Uani 1.00 d . . .
C(9) C 0.6158(2) 0.4950(2) 0.1565(1) 0.0207(4) Uani 1.00 d . . .
C(10) C 0.5002(2) 0.6902(2) 0.3774(1) 0.0202(4) Uani 1.00 d . . .
C(11) C 0.6329(2) 0.7448(2) 0.4054(1) 0.0222(4) Uani 1.00 d . . .
C(12) C 0.7194(2) 0.6208(2) 0.4196(1) 0.0202(4) Uani 1.00 d . . .
C(13) C 0.6407(1) 0.4898(2) 0.4003(1) 0.0178(4) Uani 1.00 d . . .
C(14) C 0.5041(2) 0.5320(2) 0.3733(1) 0.0170(4) Uani 1.00 d . . .
C(15) C 0.438(1) 0.147(1) 0.3222(7) 0.029(2) Uani 0.50 d P . .
C(16) C 0.419(1) 0.142(1) 0.1577(10) 0.049(3) Uani 0.50 d P . .
C(17) C 0.4541(2) 0.0495(2) 0.2464(2) 0.0312(5) Uani 1.00 d . . .
H(1A) H 0.3660 0.4014 0.4056 0.0200 Uiso 1.00 calc . . .
H(1B) H 0.3075 0.4817 0.3030 0.0200 Uiso 1.00 calc . . .
H(4A) H 0.3325 0.3949 0.0421 0.0236 Uiso 1.00 calc . . .
H(4B) H 0.2861 0.4811 0.1213 0.0236 Uiso 1.00 calc . . .
H(6) H 0.3913 0.7448 0.1182 0.0224 Uiso 1.00 calc . . .
H(7) H 0.6288 0.8603 0.1555 0.0288 Uiso 1.00 calc . . .
H(8) H 0.7801 0.6347 0.1847 0.0231 Uiso 1.00 calc . . .
H(9) H 0.6523 0.3942 0.1676 0.0207 Uiso 1.00 calc . . .
H(10) H 0.4218 0.7474 0.3597 0.0202 Uiso 1.00 calc . . .
H(11) H 0.6568 0.8512 0.4129 0.0222 Uiso 1.00 calc . . .
H(12) H 0.8072 0.6234 0.4377 0.0202 Uiso 1.00 calc . . .
H(13) H 0.6707 0.3894 0.4036 0.0178 Uiso 1.00 calc . . .
H(15) H 0.4497 0.1348 0.3878 0.0280 Uiso 0.50 calc P . .
H(16) H 0.4135 0.1341 0.0978 0.0523 Uiso 0.50 calc P . .
H(17) H 0.4724 -0.0585 0.2549 0.0310 Uiso 1.00 calc . . .

loop_
_atom_site_aniso_label
_atom_site_aniso_U_11
_atom_site_aniso_U_22
_atom_site_aniso_U_33
_atom_site_aniso_U_12
_atom_site_aniso_U_13
_atom_site_aniso_U_23
Fe(1) 0.0154(1) 0.0186(1) 0.0117(1) 0.00124(9) 0.00422(8) 0.00077(9)
S(1) 0.0217(7) 0.0190(6) 0.0237(7) -0.0031(4) 0.0073(5) -0.0020(5)
S(2) 0.0203(6) 0.0197(6) 0.022(1) -0.0037(4) 0.0064(8) -0.0004(7)
C(1) 0.0178(7) 0.0264(9) 0.0168(7) -0.0006(6) 0.0072(6) 0.0000(7)
C(2) 0.0156(7) 0.0210(9) 0.0206(8) -0.0030(6) 0.0042(6) -0.0003(6)
C(3) 0.0168(7) 0.0233(9) 0.0208(8) -0.0032(6) 0.0049(6) -0.0052(7)
C(4) 0.0225(8) 0.0311(10) 0.0127(7) -0.0013(7) 0.0002(6) -0.0025(7)
C(5) 0.0228(8) 0.0269(9) 0.0109(7) 0.0020(7) 0.0040(6) 0.0012(6)
C(6) 0.0218(8) 0.0288(9) 0.0149(8) 0.0044(7) 0.0038(6) 0.0055(7)
C(7) 0.0277(9) 0.0290(9) 0.0170(8) 0.0010(7) 0.0084(6) 0.0065(7)
C(8) 0.0205(8) 0.0333(10) 0.0176(8) 0.0008(7) 0.0092(6) 0.0027(7)
C(9) 0.0239(8) 0.0261(9) 0.0135(7) 0.0033(7) 0.0081(6) -0.0018(6)
C(10) 0.0223(8) 0.0227(9) 0.0172(8) 0.0013(7) 0.0088(6) -0.0015(6)
C(11) 0.0275(8) 0.0215(9) 0.0183(8) -0.0030(7) 0.0085(6) -0.0047(6)
C(12) 0.0185(7) 0.0276(9) 0.0130(7) -0.0020(7) 0.0034(6) -0.0014(6)
C(13) 0.0191(8) 0.0215(9) 0.0116(7) 0.0029(6) 0.0036(6) 0.0017(6)
C(14) 0.0186(7) 0.0213(8) 0.0119(7) 0.0013(6) 0.0061(6) -0.0010(6)
C(15) 0.021(3) 0.048(5) 0.013(4) -0.012(3) 0.002(3) 0.002(3)
C(16) 0.025(3) 0.070(6) 0.058(8) -0.015(3) 0.021(4) -0.013(4)
C(17) 0.0214(8) 0.0220(9) 0.047(1) -0.0039(7) 0.0080(8) -0.0004(8)

loop_
_atom_type_symbol
_atom_type_description
_atom_type_scat_dispersion_real
_atom_type_scat_dispersion_imag
_atom_type_scat_source
C C 0.003 0.002
;International Tables for Crystallography
(1992, Vol. C, Tables 4.2.6.8 and 6.1.1.1)
;
H H 0.000 0.000
;International Tables for Crystallography
(1992, Vol. C, Table 6.1.1.2)
;
S S 0.125 0.123
;International Tables for Crystallography
(1992, Vol. C, Tables 4.2.6.8 and 6.1.1.1)
;
Fe Fe 0.346 0.844
;International Tables for Crystallography
(1992, Vol. C, Tables 4.2.6.8 and 6.1.1.1)
;

loop_
_geom_angle_atom_site_label_1
_geom_angle_atom_site_label_2
_geom_angle_atom_site_label_3
_geom_angle
_geom_angle_site_symmetry_1
_geom_angle_site_symmetry_2
_geom_angle_site_symmetry_3
_geom_angle_publ_flag
C(5) Fe(1) C(6) 40.75(7) . . 0_555 yes
C(5) Fe(1) C(7) 68.94(7) . . 0_555 yes
C(5) Fe(1) C(8) 68.97(7) . . 0_555 yes
C(5) Fe(1) C(9) 41.02(6) . . 0_555 yes
C(5) Fe(1) C(10) 122.20(7) . . 0_555 yes
C(5) Fe(1) C(11) 160.15(7) . . 0_555 yes
C(5) Fe(1) C(12) 156.00(7) . . 0_555 yes
C(5) Fe(1) C(13) 119.12(7) . . 0_555 yes
C(5) Fe(1) C(14) 104.17(6) . . 0_555 yes
C(6) Fe(1) C(7) 40.93(7) . . 0_555 yes
C(6) Fe(1) C(8) 68.58(6) . . 0_555 yes
C(6) Fe(1) C(9) 68.55(7) . . 0_555 yes
C(6) Fe(1) C(10) 108.27(7) . . 0_555 yes
C(6) Fe(1) C(11) 125.62(7) . . 0_555 yes
C(6) Fe(1) C(12) 162.34(7) . . 0_555 yes
C(6) Fe(1) C(13) 155.79(7) . . 0_555 yes
C(6) Fe(1) C(14) 120.71(6) . . 0_555 yes
C(7) Fe(1) C(8) 40.64(7) . . 0_555 yes
C(7) Fe(1) C(9) 68.61(7) . . 0_555 yes
C(7) Fe(1) C(10) 124.30(7) . . 0_555 yes
C(7) Fe(1) C(11) 110.27(7) . . 0_555 yes
C(7) Fe(1) C(12) 125.50(7) . . 0_555 yes
C(7) Fe(1) C(13) 160.35(7) . . 0_555 yes
C(7) Fe(1) C(14) 158.34(7) . . 0_555 yes
C(8) Fe(1) C(9) 40.82(7) . . 0_555 yes
C(8) Fe(1) C(10) 160.31(7) . . 0_555 yes
C(8) Fe(1) C(11) 124.23(7) . . 0_555 yes
C(8) Fe(1) C(12) 108.34(7) . . 0_555 yes
C(8) Fe(1) C(13) 122.57(6) . . 0_555 yes
C(8) Fe(1) C(14) 157.86(7) . . 0_555 yes
C(9) Fe(1) C(10) 157.85(7) . . 0_555 yes
C(9) Fe(1) C(11) 158.54(7) . . 0_555 yes
C(9) Fe(1) C(12) 121.29(7) . . 0_555 yes
C(9) Fe(1) C(13) 104.92(7) . . 0_555 yes
C(9) Fe(1) C(14) 120.43(7) . . 0_555 yes
C(10) Fe(1) C(11) 40.70(6) . . 0_555 yes
C(10) Fe(1) C(12) 68.41(6) . . 0_555 yes
C(10) Fe(1) C(13) 68.55(6) . . 0_555 yes
C(10) Fe(1) C(14) 40.89(7) . . 0_555 yes
C(11) Fe(1) C(12) 40.65(7) . . 0_555 yes
C(11) Fe(1) C(13) 68.61(7) . . 0_555 yes
C(11) Fe(1) C(14) 68.94(6) . . 0_555 yes
C(12) Fe(1) C(13) 40.80(6) . . 0_555 yes
C(12) Fe(1) C(14) 68.95(6) . . 0_555 yes
C(13) Fe(1) C(14) 41.03(6) . . 0_555 yes
C(3) S(1) C(16) 45(2) . . 0_555 yes
C(3) S(1) C(17) 93.5(2) . . 0_555 yes
C(16) S(1) C(17) 49(2) . . 0_555 yes
C(2) S(2) C(15) 39(2) . . 0_555 yes
C(2) S(2) C(17) 92.4(1) . . 0_555 yes
C(15) S(2) C(17) 53(2) . . 0_555 yes
C(2) C(1) C(14) 112.8(1) . . 0_555 yes
S(2) C(2) C(1) 119.0(1) . . 0_555 yes
S(2) C(2) C(3) 115.3(2) . . 0_555 yes
S(2) C(2) C(15) 9.4(5) . . 0_555 yes
C(1) C(2) C(3) 125.6(2) . . 0_555 yes
C(1) C(2) C(15) 128.4(4) . . 0_555 yes
C(3) C(2) C(15) 106.0(4) . . 0_555 yes
S(1) C(3) C(2) 115.3(2) . . 0_555 yes
S(1) C(3) C(4) 119.2(2) . . 0_555 yes
S(1) C(3) C(16) 9.4(5) . . 0_555 yes
C(2) C(3) C(4) 125.5(2) . . 0_555 yes
C(2) C(3) C(16) 106.2(5) . . 0_555 yes
C(4) C(3) C(16) 128.3(5) . . 0_555 yes
C(3) C(4) C(5) 113.4(1) . . 0_555 yes
Fe(1) C(5) C(4) 126.1(1) . . 0_555 yes
Fe(1) C(5) C(6) 69.53(9) . . 0_555 yes
Fe(1) C(5) C(9) 69.30(9) . . 0_555 yes
C(4) C(5) C(6) 125.7(1) . . 0_555 yes
C(4) C(5) C(9) 127.0(2) . . 0_555 yes
C(6) C(5) C(9) 107.3(1) . . 0_555 yes
Fe(1) C(6) C(5) 69.72(9) . . 0_555 yes
Fe(1) C(6) C(7) 69.84(9) . . 0_555 yes
C(5) C(6) C(7) 108.6(1) . . 0_555 yes
Fe(1) C(7) C(6) 69.23(9) . . 0_555 yes
Fe(1) C(7) C(8) 69.42(9) . . 0_555 yes
C(6) C(7) C(8) 107.6(2) . . 0_555 yes
Fe(1) C(8) C(7) 69.94(9) . . 0_555 yes
Fe(1) C(8) C(9) 69.45(9) . . 0_555 yes
C(7) C(8) C(9) 108.2(1) . . 0_555 yes
Fe(1) C(9) C(5) 69.68(9) . . 0_555 yes
Fe(1) C(9) C(8) 69.73(9) . . 0_555 yes
C(5) C(9) C(8) 108.3(1) . . 0_555 yes
Fe(1) C(10) C(11) 69.65(9) . . 0_555 yes
Fe(1) C(10) C(14) 69.29(9) . . 0_555 yes
C(11) C(10) C(14) 108.4(1) . . 0_555 yes
Fe(1) C(11) C(10) 69.65(9) . . 0_555 yes
Fe(1) C(11) C(12) 69.43(9) . . 0_555 yes
C(10) C(11) C(12) 107.8(1) . . 0_555 yes
Fe(1) C(12) C(11) 69.92(9) . . 0_555 yes
Fe(1) C(12) C(13) 69.46(8) . . 0_555 yes
C(11) C(12) C(13) 108.2(1) . . 0_555 yes
Fe(1) C(13) C(12) 69.74(9) . . 0_555 yes
Fe(1) C(13) C(14) 69.60(9) . . 0_555 yes
C(12) C(13) C(14) 108.3(1) . . 0_555 yes
Fe(1) C(14) C(1) 125.5(1) . . 0_555 yes
Fe(1) C(14) C(10) 69.83(9) . . 0_555 yes
Fe(1) C(14) C(13) 69.38(9) . . 0_555 yes
C(1) C(14) C(10) 126.0(1) . . 0_555 yes
C(1) C(14) C(13) 126.8(1) . . 0_555 yes
C(10) C(14) C(13) 107.3(1) . . 0_555 yes
S(2) C(15) C(2) 131(2) . . 0_555 yes
S(2) C(15) C(17) 114(2) . . 0_555 yes
C(2) C(15) C(17) 113.9(5) . . 0_555 yes
S(1) C(16) C(3) 124(2) . . 0_555 yes
S(1) C(16) C(17) 120(2) . . 0_555 yes
C(3) C(16) C(17) 112.5(8) . . 0_555 yes
S(1) C(17) S(2) 123.4(2) . . 0_555 yes
S(1) C(17) C(15) 111.2(4) . . 0_555 yes
S(1) C(17) C(16) 10.4(6) . . 0_555 yes
S(2) C(17) C(15) 12.3(4) . . 0_555 yes
S(2) C(17) C(16) 113.4(5) . . 0_555 yes
C(15) C(17) C(16) 101.1(6) . . 0_555 yes

loop_
_geom_bond_atom_site_label_1
_geom_bond_atom_site_label_2
_geom_bond_distance
_geom_bond_site_symmetry_1
_geom_bond_site_symmetry_2
_geom_bond_publ_flag
Fe(1) C(5) 2.046(2) . . yes
Fe(1) C(6) 2.044(2) . . yes
Fe(1) C(7) 2.052(2) . . yes
Fe(1) C(8) 2.045(2) . . yes
Fe(1) C(9) 2.041(2) . . yes
Fe(1) C(10) 2.051(2) . . yes
Fe(1) C(11) 2.051(2) . . yes
Fe(1) C(12) 2.045(2) . . yes
Fe(1) C(13) 2.041(2) . . yes
Fe(1) C(14) 2.044(2) . . yes
S(1) C(3) 1.685(3) . . yes
S(1) C(16) 0.33(1) . . yes
S(1) C(17) 1.606(3) . . yes
S(2) C(2) 1.716(3) . . yes
S(2) C(15) 0.373(9) . . yes
S(2) C(17) 1.602(3) . . yes
C(1) C(2) 1.503(2) . . yes
C(1) C(14) 1.499(2) . . yes
C(2) C(3) 1.369(2) . . yes
C(2) C(15) 1.45(1) . . yes
C(3) C(4) 1.506(2) . . yes
C(3) C(16) 1.47(1) . . yes
C(4) C(5) 1.503(2) . . yes
C(5) C(6) 1.424(3) . . yes
C(5) C(9) 1.432(2) . . yes
C(6) C(7) 1.432(2) . . yes
C(7) C(8) 1.423(2) . . yes
C(8) C(9) 1.425(2) . . yes
C(10) C(11) 1.426(2) . . yes
C(10) C(14) 1.430(2) . . yes
C(11) C(12) 1.423(2) . . yes
C(12) C(13) 1.424(2) . . yes
C(13) C(14) 1.431(2) . . yes
C(15) C(17) 1.41(1) . . yes
C(16) C(17) 1.41(1) . . yes

loop_
_geom_contact_atom_site_label_1
_geom_contact_atom_site_label_2
_geom_contact_distance
_geom_contact_site_symmetry_1
_geom_contact_site_symmetry_2
_geom_contact_publ_flag
C(1) C(17) 3.591(2) . 2_555 ?
C(6) C(12) 3.598(2) . 4_464 ?
C(7) C(17) 3.580(3) . 1_565 ?
C(14) C(14) 3.525(3) . 3_666 ?

loop_
_geom_torsion_atom_site_label_1
_geom_torsion_atom_site_label_2
_geom_torsion_atom_site_label_3
_geom_torsion_atom_site_label_4
_geom_torsion
_geom_torsion_site_symmetry_1
_geom_torsion_site_symmetry_2
_geom_torsion_site_symmetry_3
_geom_torsion_site_symmetry_4
_geom_torsion_publ_flag
Fe(1) C(5) C(4) C(3) -51.6(2) 0_555 1_1 5_555 55_5 yes
Fe(1) C(5) C(6) C(7) 59.2(1) 0_555 1_1 5_555 55_5 yes
Fe(1) C(5) C(9) C(8) -59.2(1) 0_555 1_1 5_555 55_5 yes
Fe(1) C(6) C(5) C(4) 120.4(2) 0_555 1_1 5_555 55_5 yes
Fe(1) C(6) C(5) C(9) -59.2(1) 0_555 1_1 5_555 55_5 yes
Fe(1) C(6) C(7) C(8) 59.0(1) 0_555 1_1 5_555 55_5 yes
Fe(1) C(7) C(6) C(5) -59.1(1) 0_555 1_1 5_555 55_5 yes
Fe(1) C(7) C(8) C(9) 59.1(1) 0_555 1_1 5_555 55_5 yes
Fe(1) C(8) C(7) C(6) -58.9(1) 0_555 1_1 5_555 55_5 yes
Fe(1) C(8) C(9) C(5) 59.2(1) 0_555 1_1 5_555 55_5 yes
Fe(1) C(9) C(5) C(4) -120.2(2) 0_555 1_1 5_555 55_5 yes
Fe(1) C(9) C(5) C(6) 59.4(1) 0_555 1_1 5_555 55_5 yes
Fe(1) C(9) C(8) C(7) -59.4(1) 0_555 1_1 5_555 55_5 yes
Fe(1) C(10) C(11) C(12) -59.1(1) 0_555 1_1 5_555 55_5 yes
Fe(1) C(10) C(14) C(1) -119.9(2) 0_555 1_1 5_555 55_5 yes
Fe(1) C(10) C(14) C(13) 59.5(1) 0_555 1_1 5_555 55_5 yes
Fe(1) C(11) C(10) C(14) 58.6(1) 0_555 1_1 5_555 55_5 yes
Fe(1) C(11) C(12) C(13) -59.1(1) 0_555 1_1 5_555 55_5 yes
Fe(1) C(12) C(11) C(10) 59.3(1) 0_555 1_1 5_555 55_5 yes
Fe(1) C(12) C(13) C(14) -59.1(1) 0_555 1_1 5_555 55_5 yes
Fe(1) C(13) C(12) C(11) 59.4(1) 0_555 1_1 5_555 55_5 yes
Fe(1) C(13) C(14) C(1) 119.6(2) 0_555 1_1 5_555 55_5 yes
Fe(1) C(13) C(14) C(10) -59.8(1) 0_555 1_1 5_555 55_5 yes
Fe(1) C(14) C(1) C(2) 54.6(2) 0_555 1_1 5_555 55_5 yes
Fe(1) C(14) C(10) C(11) -58.8(1) 0_555 1_1 5_555 55_5 yes
Fe(1) C(14) C(13) C(12) 59.2(1) 0_555 1_1 5_555 55_5 yes
S(1) C(3) C(2) S(2) 0.0(2) 0_555 1_1 5_555 55_5 yes
S(1) C(3) C(2) C(1) 176.8(2) 0_555 1_1 5_555 55_5 yes
S(1) C(3) C(2) C(15) -1.2(6) 0_555 1_1 5_555 55_5 yes
S(1) C(3) C(4) C(5) -102.4(2) 0_555 1_1 5_555 55_5 yes
S(1) C(3) C(16) C(17) 161(4) 0_555 1_1 5_555 55_5 yes
S(1) C(16) C(3) C(2) -165(3) 0_555 1_1 5_555 55_5 yes
S(1) C(16) C(3) C(4) 14(4) 0_555 1_1 5_555 55_5 yes
S(1) C(16) C(17) S(2) 166(3) 0_555 1_1 5_555 55_5 yes
S(1) C(16) C(17) C(15) 166(3) 0_555 1_1 5_555 55_5 yes
S(1) C(17) S(2) C(2) 0.7(3) 0_555 1_1 5_555 55_5 yes
S(1) C(17) S(2) C(15) 6(3) 0_555 1_1 5_555 55_5 yes
S(1) C(17) C(15) S(2) -174(2) 0_555 1_1 5_555 55_5 yes
S(1) C(17) C(15) C(2) -1(1) 0_555 1_1 5_555 55_5 yes
S(1) C(17) C(16) C(3) -162(4) 0_555 1_1 5_555 55_5 yes
S(2) C(2) C(1) C(14) 100.9(2) 0_555 1_1 5_555 55_5 yes
S(2) C(2) C(3) C(4) -177.1(2) 0_555 1_1 5_555 55_5 yes
S(2) C(2) C(3) C(16) 2.6(6) 0_555 1_1 5_555 55_5 yes
S(2) C(2) C(15) C(17) -171(4) 0_555 1_1 5_555 55_5 yes
S(2) C(15) C(2) C(1) -4(4) 0_555 1_1 5_555 55_5 yes
S(2) C(15) C(2) C(3) 173(3) 0_555 1_1 5_555 55_5 yes
S(2) C(15) C(17) C(16) -177(3) 0_555 1_1 5_555 55_5 yes
S(2) C(17) S(1) C(3) -0.8(3) 0_555 1_1 5_555 55_5 yes
S(2) C(17) S(1) C(16) -15(3) 0_555 1_1 5_555 55_5 yes
S(2) C(17) C(15) C(2) 173(3) 0_555 1_1 5_555 55_5 yes
S(2) C(17) C(16) C(3) 4(1) 0_555 1_1 5_555 55_5 yes
C(1) C(2) S(2) C(15) 175(3) 0_555 1_1 5_555 55_5 yes
C(1) C(2) S(2) C(17) -177.4(1) 0_555 1_1 5_555 55_5 yes
C(1) C(2) C(3) C(4) -0.4(3) 0_555 1_1 5_555 55_5 yes
C(1) C(2) C(3) C(16) 179.4(6) 0_555 1_1 5_555 55_5 yes
C(1) C(2) C(15) C(17) -176.2(4) 0_555 1_1 5_555 55_5 yes
C(1) C(14) Fe(1) C(5) -2.8(1) 0_555 1_1 5_555 55_5 yes
C(1) C(14) Fe(1) C(6) 37.9(2) 0_555 1_1 5_555 55_5 yes
C(1) C(14) Fe(1) C(7) 65.6(2) 0_555 1_1 5_555 55_5 yes
C(1) C(14) Fe(1) C(8) -71.6(2) 0_555 1_1 5_555 55_5 yes
C(1) C(14) Fe(1) C(9) -43.8(2) 0_555 1_1 5_555 55_5 yes
C(1) C(14) Fe(1) C(10) 120.4(2) 0_555 1_1 5_555 55_5 yes
C(1) C(14) Fe(1) C(11) 157.7(2) 0_555 1_1 5_555 55_5 yes
C(1) C(14) Fe(1) C(12) -158.6(2) 0_555 1_1 5_555 55_5 yes
C(1) C(14) Fe(1) C(13) -121.1(2) 0_555 1_1 5_555 55_5 yes
C(1) C(14) C(10) C(11) -178.7(1) 0_555 1_1 5_555 55_5 yes
C(1) C(14) C(13) C(12) 178.8(1) 0_555 1_1 5_555 55_5 yes
C(2) S(2) C(15) C(17) 171(4) 0_555 1_1 5_555 55_5 yes
C(2) S(2) C(17) C(15) -5(3) 0_555 1_1 5_555 55_5 yes
C(2) S(2) C(17) C(16) -2.2(7) 0_555 1_1 5_555 55_5 yes
C(2) C(1) C(14) C(10) 144.3(2) 0_555 1_1 5_555 55_5 yes
C(2) C(1) C(14) C(13) -35.0(2) 0_555 1_1 5_555 55_5 yes
C(2) C(3) S(1) C(16) 15(4) 0_555 1_1 5_555 55_5 yes
C(2) C(3) S(1) C(17) 0.4(2) 0_555 1_1 5_555 55_5 yes
C(2) C(3) C(4) C(5) 74.6(2) 0_555 1_1 5_555 55_5 yes
C(2) C(3) C(16) C(17) -4(1) 0_555 1_1 5_555 55_5 yes
C(2) C(15) S(2) C(17) -171(4) 0_555 1_1 5_555 55_5 yes
C(2) C(15) C(17) C(16) -3(1) 0_555 1_1 5_555 55_5 yes
C(3) S(1) C(16) C(17) -159(4) 0_555 1_1 5_555 55_5 yes
C(3) S(1) C(17) C(15) 0.6(6) 0_555 1_1 5_555 55_5 yes
C(3) S(1) C(17) C(16) 14(3) 0_555 1_1 5_555 55_5 yes
C(3) C(2) S(2) C(15) -7(4) 0_555 1_1 5_555 55_5 yes
C(3) C(2) S(2) C(17) -0.4(2) 0_555 1_1 5_555 55_5 yes
C(3) C(2) C(1) C(14) -75.8(2) 0_555 1_1 5_555 55_5 yes
C(3) C(2) C(15) C(17) 1(1) 0_555 1_1 5_555 55_5 yes
C(3) C(4) C(5) C(6) -141.1(2) 0_555 1_1 5_555 55_5 yes
C(3) C(4) C(5) C(9) 38.5(2) 0_555 1_1 5_555 55_5 yes
C(3) C(16) S(1) C(17) 159(4) 0_555 1_1 5_555 55_5 yes
C(3) C(16) C(17) C(15) 4(1) 0_555 1_1 5_555 55_5 yes
C(4) C(3) S(1) C(16) -167(3) 0_555 1_1 5_555 55_5 yes
C(4) C(3) S(1) C(17) 177.7(1) 0_555 1_1 5_555 55_5 yes
C(4) C(3) C(2) C(15) -178.3(6) 0_555 1_1 5_555 55_5 yes
C(4) C(3) C(16) C(17) 175.6(4) 0_555 1_1 5_555 55_5 yes
C(4) C(5) Fe(1) C(6) -119.9(2) 0_555 1_1 5_555 55_5 yes
C(4) C(5) Fe(1) C(7) -157.4(2) 0_555 1_1 5_555 55_5 yes
C(4) C(5) Fe(1) C(8) 158.9(2) 0_555 1_1 5_555 55_5 yes
C(4) C(5) Fe(1) C(9) 121.4(2) 0_555 1_1 5_555 55_5 yes
C(4) C(5) Fe(1) C(10) -39.3(2) 0_555 1_1 5_555 55_5 yes
C(4) C(5) Fe(1) C(11) -65.8(3) 0_555 1_1 5_555 55_5 yes
C(4) C(5) Fe(1) C(12) 70.9(2) 0_555 1_1 5_555 55_5 yes
C(4) C(5) Fe(1) C(13) 42.5(2) 0_555 1_1 5_555 55_5 yes
C(4) C(5) Fe(1) C(14) 1.0(2) 0_555 1_1 5_555 55_5 yes
C(4) C(5) C(6) C(7) 179.6(1) 0_555 1_1 5_555 55_5 yes
C(4) C(5) C(9) C(8) -179.4(1) 0_555 1_1 5_555 55_5 yes
C(5) Fe(1) C(6) C(7) -119.9(1) 0_555 1_1 5_555 55_5 yes
C(5) Fe(1) C(7) C(6) 37.3(1) 0_555 1_1 5_555 55_5 yes
C(5) Fe(1) C(7) C(8) -81.8(1) 0_555 1_1 5_555 55_5 yes
C(5) Fe(1) C(8) C(7) 81.8(1) 0_555 1_1 5_555 55_5 yes
C(5) Fe(1) C(8) C(9) -37.69(9) 0_555 1_1 5_555 55_5 yes
C(5) Fe(1) C(9) C(8) 119.6(1) 0_555 1_1 5_555 55_5 yes
C(5) Fe(1) C(10) C(11) -166.53(10) 0_555 1_1 5_555 55_5 yes
C(5) Fe(1) C(10) C(14) 73.4(1) 0_555 1_1 5_555 55_5 yes
C(5) Fe(1) C(11) C(10) 35.5(2) 0_555 1_1 5_555 55_5 yes
C(5) Fe(1) C(11) C(12) 154.7(2) 0_555 1_1 5_555 55_5 yes
C(5) Fe(1) C(12) C(11) -159.1(2) 0_555 1_1 5_555 55_5 yes
C(5) Fe(1) C(12) C(13) -39.6(2) 0_555 1_1 5_555 55_5 yes
C(5) Fe(1) C(13) C(12) 162.74(9) 0_555 1_1 5_555 55_5 yes
C(5) Fe(1) C(13) C(14) -77.7(1) 0_555 1_1 5_555 55_5 yes
C(5) Fe(1) C(14) C(10) -123.23(9) 0_555 1_1 5_555 55_5 yes
C(5) Fe(1) C(14) C(13) 118.33(10) 0_555 1_1 5_555 55_5 yes
C(5) C(4) C(3) C(16) -105.1(7) 0_555 1_1 5_555 55_5 yes
C(5) C(6) Fe(1) C(7) 119.9(1) 0_555 1_1 5_555 55_5 yes
C(5) C(6) Fe(1) C(8) 82.2(1) 0_555 1_1 5_555 55_5 yes
C(5) C(6) Fe(1) C(9) 38.2(1) 0_555 1_1 5_555 55_5 yes
C(5) C(6) Fe(1) C(10) -118.5(1) 0_555 1_1 5_555 55_5 yes
C(5) C(6) Fe(1) C(11) -160.25(10) 0_555 1_1 5_555 55_5 yes
C(5) C(6) Fe(1) C(12) 165.5(2) 0_555 1_1 5_555 55_5 yes
C(5) C(6) Fe(1) C(13) -40.3(2) 0_555 1_1 5_555 55_5 yes
C(5) C(6) Fe(1) C(14) -75.3(1) 0_555 1_1 5_555 55_5 yes
C(5) C(6) C(7) C(8) -0.1(2) 0_555 1_1 5_555 55_5 yes
C(5) C(9) Fe(1) C(6) -38.0(1) 0_555 1_1 5_555 55_5 yes
C(5) C(9) Fe(1) C(7) -82.1(1) 0_555 1_1 5_555 55_5 yes
C(5) C(9) Fe(1) C(8) -119.6(1) 0_555 1_1 5_555 55_5 yes
C(5) C(9) Fe(1) C(10) 47.9(2) 0_555 1_1 5_555 55_5 yes
C(5) C(9) Fe(1) C(11) -173.3(2) 0_555 1_1 5_555 55_5 yes
C(5) C(9) Fe(1) C(12) 158.45(10) 0_555 1_1 5_555 55_5 yes
C(5) C(9) Fe(1) C(13) 117.46(10) 0_555 1_1 5_555 55_5 yes
C(5) C(9) Fe(1) C(14) 76.0(1) 0_555 1_1 5_555 55_5 yes
C(5) C(9) C(8) C(7) -0.2(2) 0_555 1_1 5_555 55_5 yes
C(6) Fe(1) C(5) C(9) 118.7(1) 0_555 1_1 5_555 55_5 yes
C(6) Fe(1) C(7) C(8) -119.2(1) 0_555 1_1 5_555 55_5 yes
C(6) Fe(1) C(8) C(7) 37.9(1) 0_555 1_1 5_555 55_5 yes
C(6) Fe(1) C(8) C(9) -81.6(1) 0_555 1_1 5_555 55_5 yes
C(6) Fe(1) C(9) C(8) 81.6(1) 0_555 1_1 5_555 55_5 yes
C(6) Fe(1) C(10) C(11) -123.8(1) 0_555 1_1 5_555 55_5 yes
C(6) Fe(1) C(10) C(14) 116.12(10) 0_555 1_1 5_555 55_5 yes
C(6) Fe(1) C(11) C(10) 76.0(1) 0_555 1_1 5_555 55_5 yes
C(6) Fe(1) C(11) C(12) -164.78(10) 0_555 1_1 5_555 55_5 yes
C(6) Fe(1) C(12) C(11) 44.7(2) 0_555 1_1 5_555 55_5 yes
C(6) Fe(1) C(12) C(13) 164.2(2) 0_555 1_1 5_555 55_5 yes
C(6) Fe(1) C(13) C(12) -168.4(1) 0_555 1_1 5_555 55_5 yes
C(6) Fe(1) C(13) C(14) -48.8(2) 0_555 1_1 5_555 55_5 yes
C(6) Fe(1) C(14) C(10) -82.6(1) 0_555 1_1 5_555 55_5 yes
C(6) Fe(1) C(14) C(13) 158.98(10) 0_555 1_1 5_555 55_5 yes
C(6) C(5) Fe(1) C(7) -37.5(1) 0_555 1_1 5_555 55_5 yes
C(6) C(5) Fe(1) C(8) -81.2(1) 0_555 1_1 5_555 55_5 yes
C(6) C(5) Fe(1) C(9) -118.7(1) 0_555 1_1 5_555 55_5 yes
C(6) C(5) Fe(1) C(10) 80.6(1) 0_555 1_1 5_555 55_5 yes
C(6) C(5) Fe(1) C(11) 54.0(2) 0_555 1_1 5_555 55_5 yes
C(6) C(5) Fe(1) C(12) -169.2(1) 0_555 1_1 5_555 55_5 yes
C(6) C(5) Fe(1) C(13) 162.33(10) 0_555 1_1 5_555 55_5 yes
C(6) C(5) Fe(1) C(14) 120.9(1) 0_555 1_1 5_555 55_5 yes
C(6) C(5) C(9) C(8) 0.2(2) 0_555 1_1 5_555 55_5 yes
C(6) C(7) Fe(1) C(8) 119.2(1) 0_555 1_1 5_555 55_5 yes
C(6) C(7) Fe(1) C(9) 81.5(1) 0_555 1_1 5_555 55_5 yes
C(6) C(7) Fe(1) C(10) -78.0(1) 0_555 1_1 5_555 55_5 yes
C(6) C(7) Fe(1) C(11) -121.4(1) 0_555 1_1 5_555 55_5 yes
C(6) C(7) Fe(1) C(12) -164.6(1) 0_555 1_1 5_555 55_5 yes
C(6) C(7) Fe(1) C(13) 155.6(2) 0_555 1_1 5_555 55_5 yes
C(6) C(7) Fe(1) C(14) -37.7(2) 0_555 1_1 5_555 55_5 yes
C(6) C(7) C(8) C(9) 0.2(2) 0_555 1_1 5_555 55_5 yes
C(7) Fe(1) C(5) C(9) 81.2(1) 0_555 1_1 5_555 55_5 yes
C(7) Fe(1) C(8) C(9) -119.5(1) 0_555 1_1 5_555 55_5 yes
C(7) Fe(1) C(9) C(8) 37.52(9) 0_555 1_1 5_555 55_5 yes
C(7) Fe(1) C(10) C(11) -81.4(1) 0_555 1_1 5_555 55_5 yes
C(7) Fe(1) C(10) C(14) 158.57(9) 0_555 1_1 5_555 55_5 yes
C(7) Fe(1) C(11) C(10) 119.5(1) 0_555 1_1 5_555 55_5 yes
C(7) Fe(1) C(11) C(12) -121.34(10) 0_555 1_1 5_555 55_5 yes
C(7) Fe(1) C(12) C(11) 79.8(1) 0_555 1_1 5_555 55_5 yes
C(7) Fe(1) C(12) C(13) -160.73(10) 0_555 1_1 5_555 55_5 yes
C(7) Fe(1) C(13) C(12) 53.0(2) 0_555 1_1 5_555 55_5 yes
C(7) Fe(1) C(13) C(14) 172.6(2) 0_555 1_1 5_555 55_5 yes
C(7) Fe(1) C(14) C(10) -54.8(2) 0_555 1_1 5_555 55_5 yes
C(7) Fe(1) C(14) C(13) -173.3(2) 0_555 1_1 5_555 55_5 yes
C(7) C(6) Fe(1) C(8) -37.7(1) 0_555 1_1 5_555 55_5 yes
C(7) C(6) Fe(1) C(9) -81.7(1) 0_555 1_1 5_555 55_5 yes
C(7) C(6) Fe(1) C(10) 121.7(1) 0_555 1_1 5_555 55_5 yes
C(7) C(6) Fe(1) C(11) 79.9(1) 0_555 1_1 5_555 55_5 yes
C(7) C(6) Fe(1) C(12) 45.6(3) 0_555 1_1 5_555 55_5 yes
C(7) C(6) Fe(1) C(13) -160.2(1) 0_555 1_1 5_555 55_5 yes
C(7) C(6) Fe(1) C(14) 164.8(1) 0_555 1_1 5_555 55_5 yes
C(7) C(6) C(5) C(9) -0.1(2) 0_555 1_1 5_555 55_5 yes
C(7) C(8) Fe(1) C(9) 119.5(1) 0_555 1_1 5_555 55_5 yes
C(7) C(8) Fe(1) C(10) -46.5(2) 0_555 1_1 5_555 55_5 yes
C(7) C(8) Fe(1) C(11) -81.4(1) 0_555 1_1 5_555 55_5 yes
C(7) C(8) Fe(1) C(12) -123.6(1) 0_555 1_1 5_555 55_5 yes
C(7) C(8) Fe(1) C(13) -166.31(10) 0_555 1_1 5_555 55_5 yes
C(7) C(8) Fe(1) C(14) 157.3(1) 0_555 1_1 5_555 55_5 yes
C(8) Fe(1) C(5) C(9) 37.51(10) 0_555 1_1 5_555 55_5 yes
C(8) Fe(1) C(10) C(11) -46.5(2) 0_555 1_1 5_555 55_5 yes
C(8) Fe(1) C(10) C(14) -166.5(2) 0_555 1_1 5_555 55_5 yes
C(8) Fe(1) C(11) C(10) 162.81(10) 0_555 1_1 5_555 55_5 yes
C(8) Fe(1) C(11) C(12) -78.0(1) 0_555 1_1 5_555 55_5 yes
C(8) Fe(1) C(12) C(11) 121.6(1) 0_555 1_1 5_555 55_5 yes
C(8) Fe(1) C(12) C(13) -118.93(10) 0_555 1_1 5_555 55_5 yes
C(8) Fe(1) C(13) C(12) 80.3(1) 0_555 1_1 5_555 55_5 yes
C(8) Fe(1) C(13) C(14) -160.11(9) 0_555 1_1 5_555 55_5 yes
C(8) Fe(1) C(14) C(10) 168.0(1) 0_555 1_1 5_555 55_5 yes
C(8) Fe(1) C(14) C(13) 49.5(2) 0_555 1_1 5_555 55_5 yes
C(8) C(7) Fe(1) C(9) -37.68(10) 0_555 1_1 5_555 55_5 yes
C(8) C(7) Fe(1) C(10) 162.79(9) 0_555 1_1 5_555 55_5 yes
C(8) C(7) Fe(1) C(11) 119.4(1) 0_555 1_1 5_555 55_5 yes
C(8) C(7) Fe(1) C(12) 76.3(1) 0_555 1_1 5_555 55_5 yes
C(8) C(7) Fe(1) C(13) 36.4(2) 0_555 1_1 5_555 55_5 yes
C(8) C(7) Fe(1) C(14) -156.8(2) 0_555 1_1 5_555 55_5 yes
C(8) C(9) Fe(1) C(10) 167.5(2) 0_555 1_1 5_555 55_5 yes
C(8) C(9) Fe(1) C(11) -53.6(2) 0_555 1_1 5_555 55_5 yes
C(8) C(9) Fe(1) C(12) -81.9(1) 0_555 1_1 5_555 55_5 yes
C(8) C(9) Fe(1) C(13) -122.93(9) 0_555 1_1 5_555 55_5 yes
C(8) C(9) Fe(1) C(14) -164.43(9) 0_555 1_1 5_555 55_5 yes
C(9) Fe(1) C(10) C(11) 158.3(2) 0_555 1_1 5_555 55_5 yes
C(9) Fe(1) C(10) C(14) 38.3(2) 0_555 1_1 5_555 55_5 yes
C(9) Fe(1) C(11) C(10) -157.6(2) 0_555 1_1 5_555 55_5 yes
C(9) Fe(1) C(11) C(12) -38.4(2) 0_555 1_1 5_555 55_5 yes
C(9) Fe(1) C(12) C(11) 164.57(10) 0_555 1_1 5_555 55_5 yes
C(9) Fe(1) C(12) C(13) -75.9(1) 0_555 1_1 5_555 55_5 yes
C(9) Fe(1) C(13) C(12) 120.92(10) 0_555 1_1 5_555 55_5 yes
C(9) Fe(1) C(13) C(14) -119.49(10) 0_555 1_1 5_555 55_5 yes
C(9) Fe(1) C(14) C(10) -164.28(9) 0_555 1_1 5_555 55_5 yes
C(9) Fe(1) C(14) C(13) 77.3(1) 0_555 1_1 5_555 55_5 yes
C(9) C(5) Fe(1) C(10) -160.70(10) 0_555 1_1 5_555 55_5 yes
C(9) C(5) Fe(1) C(11) 172.7(2) 0_555 1_1 5_555 55_5 yes
C(9) C(5) Fe(1) C(12) -50.5(2) 0_555 1_1 5_555 55_5 yes
C(9) C(5) Fe(1) C(13) -79.0(1) 0_555 1_1 5_555 55_5 yes
C(9) C(5) Fe(1) C(14) -120.4(1) 0_555 1_1 5_555 55_5 yes
C(9) C(8) Fe(1) C(10) -166.0(2) 0_555 1_1 5_555 55_5 yes
C(9) C(8) Fe(1) C(11) 159.13(9) 0_555 1_1 5_555 55_5 yes
C(9) C(8) Fe(1) C(12) 116.96(10) 0_555 1_1 5_555 55_5 yes
C(9) C(8) Fe(1) C(13) 74.2(1) 0_555 1_1 5_555 55_5 yes
C(9) C(8) Fe(1) C(14) 37.9(2) 0_555 1_1 5_555 55_5 yes
C(10) Fe(1) C(11) C(12) 119.2(1) 0_555 1_1 5_555 55_5 yes
C(10) Fe(1) C(12) C(11) -37.75(10) 0_555 1_1 5_555 55_5 yes
C(10) Fe(1) C(12) C(13) 81.75(10) 0_555 1_1 5_555 55_5 yes
C(10) Fe(1) C(13) C(12) -81.39(10) 0_555 1_1 5_555 55_5 yes
C(10) Fe(1) C(13) C(14) 38.20(9) 0_555 1_1 5_555 55_5 yes
C(10) Fe(1) C(14) C(13) -118.4(1) 0_555 1_1 5_555 55_5 yes
C(10) C(11) Fe(1) C(12) -119.2(1) 0_555 1_1 5_555 55_5 yes
C(10) C(11) Fe(1) C(13) -81.5(1) 0_555 1_1 5_555 55_5 yes
C(10) C(11) Fe(1) C(14) -37.38(10) 0_555 1_1 5_555 55_5 yes
C(10) C(11) C(12) C(13) 0.2(2) 0_555 1_1 5_555 55_5 yes
C(10) C(14) Fe(1) C(11) 37.22(9) 0_555 1_1 5_555 55_5 yes
C(10) C(14) Fe(1) C(12) 80.93(10) 0_555 1_1 5_555 55_5 yes
C(10) C(14) Fe(1) C(13) 118.4(1) 0_555 1_1 5_555 55_5 yes
C(10) C(14) C(13) C(12) -0.6(2) 0_555 1_1 5_555 55_5 yes
C(11) Fe(1) C(10) C(14) -120.1(1) 0_555 1_1 5_555 55_5 yes
C(11) Fe(1) C(12) C(13) 119.5(1) 0_555 1_1 5_555 55_5 yes
C(11) Fe(1) C(13) C(12) -37.52(9) 0_555 1_1 5_555 55_5 yes
C(11) Fe(1) C(13) C(14) 82.07(10) 0_555 1_1 5_555 55_5 yes
C(11) Fe(1) C(14) C(13) -81.2(1) 0_555 1_1 5_555 55_5 yes
C(11) C(10) Fe(1) C(12) 37.71(10) 0_555 1_1 5_555 55_5 yes
C(11) C(10) Fe(1) C(13) 81.7(1) 0_555 1_1 5_555 55_5 yes
C(11) C(10) Fe(1) C(14) 120.1(1) 0_555 1_1 5_555 55_5 yes
C(11) C(10) C(14) C(13) 0.7(2) 0_555 1_1 5_555 55_5 yes
C(11) C(12) Fe(1) C(13) -119.5(1) 0_555 1_1 5_555 55_5 yes
C(11) C(12) Fe(1) C(14) -81.8(1) 0_555 1_1 5_555 55_5 yes
C(11) C(12) C(13) C(14) 0.3(2) 0_555 1_1 5_555 55_5 yes
C(12) Fe(1) C(10) C(14) -82.34(10) 0_555 1_1 5_555 55_5 yes
C(12) Fe(1) C(13) C(14) 119.6(1) 0_555 1_1 5_555 55_5 yes
C(12) Fe(1) C(14) C(13) -37.51(9) 0_555 1_1 5_555 55_5 yes
C(12) C(11) Fe(1) C(13) 37.65(9) 0_555 1_1 5_555 55_5 yes
C(12) C(11) Fe(1) C(14) 81.8(1) 0_555 1_1 5_555 55_5 yes
C(12) C(11) C(10) C(14) -0.6(2) 0_555 1_1 5_555 55_5 yes
C(12) C(13) Fe(1) C(14) -119.6(1) 0_555 1_1 5_555 55_5 yes
C(13) Fe(1) C(10) C(14) -38.33(9) 0_555 1_1 5_555 55_5 yes
C(13) C(12) Fe(1) C(14) 37.71(9) 0_555 1_1 5_555 55_5 yes
C(14) C(1) C(2) C(15) 101.7(7) 0_555 1_1 5_555 55_5 yes
C(15) S(2) C(17) C(16) 3(3) 0_555 1_1 5_555 55_5 yes
C(15) C(2) S(2) C(17) 6(3) 0_555 1_1 5_555 55_5 yes
C(15) C(2) C(3) C(16) 1.4(9) 0_555 1_1 5_555 55_5 yes
C(15) C(17) S(1) C(16) -13(3) 0_555 1_1 5_555 55_5 yes
C(16) C(3) S(1) C(17) -15(3) 0_555 1_1 5_555 55_5 yes
C(16) C(3) S(1) C(17) -15(3) 0_555 1_1 5_555 55_5 yes
